data_1530002
loop_
_publ_author_name
'Goiffon, A.'
'Maurin, M.'
'Jumas, J.C.'
'Philippot, E.'

_publ_section_title
;
 Etude comparee a diverses temperatures (173, 293 et 373 K) des structures
 de type quartz alpha des phases M(III) X(V) O4 (M(III) = Al, Ga et X(V) =
 P, As)
;
_journal_name_full 'Journal of Solid State Chemistry'
_journal_page_first 384
_journal_page_last 396
_journal_volume 61
_journal_year 1986
_chemical_formula_sum 'Al O4 P'
_chemical_name_systematic 'Al P O4'
_space_group_IT_number 152
_symmetry_space_group_name_Hall 'P 31 2"'
_symmetry_space_group_name_H-M 'P 31 2 1'
_cell_angle_alpha 90
_cell_angle_beta 90
_cell_angle_gamma 120
_cell_formula_units_Z 3
_cell_length_a 4.927
_cell_length_b 4.927
_cell_length_c 10.918
_cell_volume 229.530
_citation_journal_id_ASTM JSSCBI
_cod_data_source_file Goiffon_JSSCBI_1986_1150.cif
_cod_data_source_block Al1O4P1
_cod_original_cell_volume 229.5297
_cod_original_formula_sum 'Al1 O4 P1'
_cod_database_code 1530002

loop_
_symmetry_equiv_pos_as_xyz
x,y,z
-y,x-y,z+1/3
-x+y,-x,z+2/3
y,x,-z
-x,-x+y,-z+1/3
x-y,-y,-z+2/3

loop_
_atom_site_label
_atom_site_type_symbol
_atom_site_fract_x
_atom_site_fract_y
_atom_site_fract_z
_atom_site_occupancy
_atom_site_U_iso_or_equiv
O2 O-2 0.4146 0.2593 0.8824 1 0.0
O1 O-2 0.4189 0.2933 0.397 1 0.0
Al1 Al+3 0.4651 0 0.3333 1 0.0
P1 P+5 0.4655 0 0.8333 1 0.0
